data_2239289
loop_
_publ_author_name
'Chantrapromma, Suchada'
'Chanawanno, Kullapa'
'Boonnak, Nawong'
'Fun, Hoong-Kun'

_publ_section_title
;
 2,2'-[2,4-Bis(naphthalen-1-yl)cyclobutane-1,3-diyl]bis(1-methylpyridinium)
 bis(4-chlorobenzenesulfonate): thermal-induced [2~+~2] cycloaddition
 reaction of a heterostilbene
;
_journal_coeditor_code RZ5110
_journal_issue 5
_journal_name_full 'Acta Crystallographica Section E'
_journal_page_first o510
_journal_page_last o511
_journal_paper_doi 10.1107/S160053681400645X
_journal_volume 70
_journal_year 2014
_chemical_formula_iupac 'C36 H32 N2 2+, 2C6 H4 Cl O3 S -'
_chemical_formula_moiety 'C36 H32 N2 2+, 2(C6 H4 Cl O3 S -)'
_chemical_formula_sum 'C48 H40 Cl2 N2 O6 S2'
_chemical_formula_weight 875.86
_chemical_name_systematic
;
2,2'-[2,4-Bis(naphthalen-1-yl)cyclobutane-1,3-diyl]bis(1-methylpyridinium)
bis(4-chlorobenzenesulfonate)
;
_space_group_IT_number 2
_symmetry_cell_setting triclinic
_symmetry_space_group_name_Hall '-P 1'
_symmetry_space_group_name_H-M 'P -1'
_atom_sites_solution_hydrogens geom
_atom_sites_solution_primary direct
_atom_sites_solution_secondary difmap
_audit_creation_method SHELXL-97
_cell_angle_alpha 79.904(2)
_cell_angle_beta 75.964(2)
_cell_angle_gamma 89.266(2)
_cell_formula_units_Z 1
_cell_length_a 7.5488(3)
_cell_length_b 11.1899(4)
_cell_length_c 12.3853(5)
_cell_measurement_reflns_used 5817
_cell_measurement_temperature 100
_cell_measurement_theta_max 29.99
_cell_measurement_theta_min 1.85
_cell_volume 998.76(7)
_computing_cell_refinement 'SAINT (Bruker, 2005)'
_computing_data_collection 'APEX2 (Bruker, 2005)'
_computing_data_reduction 'SAINT (Bruker, 2005)'
_computing_molecular_graphics 'SHELXTL (Sheldrick, 2008)'
_computing_publication_material
;
SHELXTL (Sheldrick, 2008), PLATON (Spek, 2009), Mercury (Macrae
<i>et al.</i>,
2006) and publCIF (Westrip, 2010)
;
_computing_structure_refinement 'SHELXTL (Sheldrick, 2008)'
_computing_structure_solution 'SHELXTL (Sheldrick, 2008)'
_diffrn_ambient_temperature 100
_diffrn_measured_fraction_theta_full 0.998
_diffrn_measured_fraction_theta_max 0.998
_diffrn_measurement_device_type 'Bruker APEXII CCD area-detector'
_diffrn_measurement_method '\f and \w scans'
_diffrn_radiation_monochromator graphite
_diffrn_radiation_source 'sealed tube'
_diffrn_radiation_type MoK\a
_diffrn_radiation_wavelength 0.71073
_diffrn_reflns_av_R_equivalents 0.0306
_diffrn_reflns_av_sigmaI/netI 0.0200
_diffrn_reflns_limit_h_max 10
_diffrn_reflns_limit_h_min -10
_diffrn_reflns_limit_k_max 15
_diffrn_reflns_limit_k_min -15
_diffrn_reflns_limit_l_max 17
_diffrn_reflns_limit_l_min -17
_diffrn_reflns_number 35475
_diffrn_reflns_theta_full 29.99
_diffrn_reflns_theta_max 29.99
_diffrn_reflns_theta_min 1.85
_diffrn_standards_number 0
_exptl_absorpt_coefficient_mu 0.324
_exptl_absorpt_correction_T_max 0.936
_exptl_absorpt_correction_T_min 0.837
_exptl_absorpt_correction_type multi-scan
_exptl_absorpt_process_details '(SADABS; Bruker, 2005)'
_exptl_crystal_colour yellow
_exptl_crystal_density_diffrn 1.456
_exptl_crystal_density_method 'not measured'
_exptl_crystal_description plate
_exptl_crystal_F_000 456
_exptl_crystal_size_max 0.56
_exptl_crystal_size_mid 0.50
_exptl_crystal_size_min 0.21
_refine_diff_density_max 0.498
_refine_diff_density_min -0.742
_refine_ls_extinction_method none
_refine_ls_goodness_of_fit_ref 1.091
_refine_ls_hydrogen_treatment refall
_refine_ls_matrix_type full
_refine_ls_number_parameters 351
_refine_ls_number_reflns 5817
_refine_ls_number_restraints 0
_refine_ls_restrained_S_all 1.091
_refine_ls_R_factor_all 0.0480
_refine_ls_R_factor_gt 0.0395
_refine_ls_shift/su_max 0.001
_refine_ls_shift/su_mean 0.001
_refine_ls_structure_factor_coef Fsqd
_refine_ls_weighting_details 'calc w=1/[\s^2^(Fo^2^)+(0.0520P)^2^+0.7427P] where P=(Fo^2^+2Fc^2^)/3'
_refine_ls_weighting_scheme calc
_refine_ls_wR_factor_gt 0.1041
_refine_ls_wR_factor_ref 0.1146
_reflns_number_gt 4977
_reflns_number_total 5817
_reflns_threshold_expression I>2\s(I)
_cod_data_source_file rz5110sup1.cif
_cod_data_source_block I
_cod_database_code 2239289
_cod_database_fobs_code 2239289

loop_
_symmetry_equiv_pos_as_xyz
'x, y, z'
'-x, -y, -z'

loop_
_atom_site_type_symbol
_atom_site_label
_atom_site_fract_x
_atom_site_fract_y
_atom_site_fract_z
_atom_site_U_iso_or_equiv
_atom_site_adp_type
_atom_site_calc_flag
_atom_site_occupancy
_atom_site_symmetry_multiplicity
Cl Cl1 0.34039(7) 0.25081(7) 0.47197(4) 0.05223(17) Uani d 1 1
S S1 0.78639(5) 0.19952(3) 0.84360(3) 0.01743(9) Uani d 1 1
O O1 0.73608(18) 0.08040(9) 0.91361(10) 0.0249(2) Uani d 1 1
O O2 0.73144(17) 0.29857(10) 0.90582(9) 0.0247(2) Uani d 1 1
O O3 0.97566(16) 0.21127(10) 0.77961(10) 0.0245(2) Uani d 1 1
N N1 0.71757(16) 0.75327(10) 0.97380(10) 0.0141(2) Uani d 1 1
C C1 0.65583(19) 0.21394(13) 0.74055(12) 0.0169(2) Uani d 1 1
C C2 0.6222(2) 0.11222(14) 0.69692(13) 0.0216(3) Uani d 1 1
H H2 0.669(3) 0.036(2) 0.7248(18) 0.030(5) Uiso d 1 1
C C3 0.5228(2) 0.12351(18) 0.61444(14) 0.0295(4) Uani d 1 1
H H3 0.499(4) 0.050(2) 0.587(2) 0.048(7) Uiso d 1 1
C C4 0.4605(2) 0.23620(19) 0.57678(13) 0.0310(4) Uani d 1 1
C C5 0.4931(2) 0.33809(18) 0.61922(14) 0.0306(4) Uani d 1 1
H H5 0.445(4) 0.416(2) 0.594(2) 0.044(7) Uiso d 1 1
C C6 0.5919(2) 0.32641(15) 0.70183(13) 0.0243(3) Uani d 1 1
H H6 0.614(3) 0.399(2) 0.733(2) 0.043(7) Uiso d 1 1
C C7 1.1080(2) 0.50647(12) 0.73600(12) 0.0171(3) Uani d 1 1
H H7 1.107(3) 0.420(2) 0.7661(18) 0.031(5) Uiso d 1 1
C C8 1.0998(2) 0.54409(13) 0.62185(12) 0.0201(3) Uani d 1 1
H H8 1.094(3) 0.4832(19) 0.5774(17) 0.023(5) Uiso d 1 1
C C9 1.0930(2) 0.66488(14) 0.57787(12) 0.0198(3) Uani d 1 1
H H9 1.083(3) 0.692(2) 0.498(2) 0.037(6) Uiso d 1 1
C C10 1.09915(19) 0.75385(12) 0.64568(11) 0.0166(2) Uani d 1 1
C C11 1.0880(2) 0.87977(13) 0.60332(12) 0.0201(3) Uani d 1 1
H H11 1.079(3) 0.9014(19) 0.5266(17) 0.025(5) Uiso d 1 1
C C12 1.0923(2) 0.96528(13) 0.66949(13) 0.0214(3) Uani d 1 1
H H12 1.081(3) 1.0496(19) 0.6386(17) 0.025(5) Uiso d 1 1
C C13 1.1119(2) 0.92916(12) 0.78099(13) 0.0187(3) Uani d 1 1
H H13 1.113(3) 0.9900(19) 0.8269(17) 0.024(5) Uiso d 1 1
C C14 1.12389(19) 0.80819(12) 0.82451(12) 0.0156(2) Uani d 1 1
H H14 1.139(3) 0.7860(17) 0.9006(16) 0.016(4) Uiso d 1 1
C C15 1.11430(18) 0.71681(12) 0.75936(11) 0.0139(2) Uani d 1 1
C C16 1.11371(18) 0.58955(12) 0.80500(11) 0.0136(2) Uani d 1 1
C C17 1.10424(18) 0.55360(11) 0.92961(11) 0.0127(2) Uani d 1 1
H H17 1.208(2) 0.5887(16) 0.9483(15) 0.013(4) Uiso d 1 1
C C18 0.92111(18) 0.58354(11) 1.01586(11) 0.0128(2) Uani d 1 1
H H18 0.951(3) 0.6318(18) 1.0651(17) 0.022(5) Uiso d 1 1
C C19 0.77448(17) 0.63876(11) 0.96192(11) 0.0127(2) Uani d 1 1
C C20 0.70618(18) 0.58062(12) 0.88915(12) 0.0154(2) Uani d 1 1
H H20 0.743(3) 0.4980(18) 0.8833(17) 0.023(5) Uiso d 1 1
C C21 0.59784(19) 0.64167(13) 0.82278(12) 0.0175(3) Uani d 1 1
H H21 0.552(3) 0.6025(19) 0.7721(18) 0.027(5) Uiso d 1 1
C C22 0.5555(2) 0.76146(13) 0.83035(13) 0.0187(3) Uani d 1 1
H H22 0.478(3) 0.806(2) 0.7852(18) 0.028(5) Uiso d 1 1
C C23 0.61171(19) 0.81340(12) 0.90961(12) 0.0174(3) Uani d 1 1
H H23 0.578(3) 0.8907(19) 0.9267(17) 0.025(5) Uiso d 1 1
C C24 0.7691(2) 0.81744(13) 1.05723(12) 0.0178(3) Uani d 1 1
H H24A 0.750(3) 0.7626(19) 1.1291(17) 0.023(5) Uiso d 1 1
H H24B 0.694(3) 0.886(2) 1.0634(18) 0.031(6) Uiso d 1 1
H H24C 0.895(3) 0.8424(19) 1.0323(18) 0.027(5) Uiso d 1 1

loop_
_atom_site_aniso_label
_atom_site_aniso_U_11
_atom_site_aniso_U_22
_atom_site_aniso_U_33
_atom_site_aniso_U_12
_atom_site_aniso_U_13
_atom_site_aniso_U_23
Cl1 0.0367(3) 0.0909(5) 0.0291(2) -0.0113(3) -0.02130(19) 0.0088(2)
S1 0.02519(18) 0.00977(15) 0.02051(17) -0.00007(12) -0.01122(13) -0.00329(11)
O1 0.0397(6) 0.0112(4) 0.0270(5) -0.0022(4) -0.0167(5) 0.0003(4)
O2 0.0404(7) 0.0139(5) 0.0229(5) -0.0003(4) -0.0111(5) -0.0072(4)
O3 0.0231(5) 0.0204(5) 0.0343(6) 0.0009(4) -0.0135(5) -0.0069(4)
N1 0.0151(5) 0.0097(5) 0.0181(5) 0.0009(4) -0.0051(4) -0.0023(4)
C1 0.0177(6) 0.0167(6) 0.0171(6) 0.0012(5) -0.0057(5) -0.0030(5)
C2 0.0245(7) 0.0209(7) 0.0214(7) -0.0032(5) -0.0083(5) -0.0049(5)
C3 0.0287(8) 0.0401(10) 0.0219(7) -0.0094(7) -0.0096(6) -0.0057(7)
C4 0.0197(7) 0.0538(11) 0.0184(7) -0.0029(7) -0.0081(6) 0.0016(7)
C5 0.0262(8) 0.0377(9) 0.0245(7) 0.0105(7) -0.0072(6) 0.0040(7)
C6 0.0284(8) 0.0219(7) 0.0224(7) 0.0073(6) -0.0073(6) -0.0021(6)
C7 0.0210(6) 0.0130(6) 0.0174(6) 0.0022(5) -0.0050(5) -0.0024(5)
C8 0.0263(7) 0.0181(6) 0.0176(6) 0.0027(5) -0.0069(5) -0.0057(5)
C9 0.0236(7) 0.0203(7) 0.0154(6) 0.0030(5) -0.0060(5) -0.0019(5)
C10 0.0176(6) 0.0149(6) 0.0162(6) 0.0021(5) -0.0043(5) 0.0000(5)
C11 0.0238(7) 0.0164(6) 0.0185(6) 0.0030(5) -0.0062(5) 0.0023(5)
C12 0.0241(7) 0.0131(6) 0.0246(7) 0.0015(5) -0.0050(5) 0.0018(5)
C13 0.0204(6) 0.0118(6) 0.0234(7) -0.0002(5) -0.0055(5) -0.0016(5)
C14 0.0166(6) 0.0119(6) 0.0177(6) -0.0008(4) -0.0044(5) -0.0012(5)
C15 0.0141(5) 0.0111(5) 0.0161(6) 0.0004(4) -0.0042(4) -0.0006(4)
C16 0.0141(5) 0.0114(5) 0.0150(5) 0.0008(4) -0.0041(4) -0.0007(4)
C17 0.0144(5) 0.0086(5) 0.0153(5) 0.0006(4) -0.0048(4) -0.0013(4)
C18 0.0142(5) 0.0091(5) 0.0155(5) 0.0009(4) -0.0053(4) -0.0009(4)
C19 0.0130(5) 0.0087(5) 0.0161(6) 0.0006(4) -0.0038(4) -0.0010(4)
C20 0.0163(6) 0.0109(5) 0.0197(6) 0.0001(4) -0.0059(5) -0.0027(5)
C21 0.0176(6) 0.0155(6) 0.0215(6) -0.0010(5) -0.0087(5) -0.0029(5)
C22 0.0174(6) 0.0153(6) 0.0246(7) 0.0021(5) -0.0097(5) -0.0007(5)
C23 0.0172(6) 0.0112(5) 0.0244(7) 0.0035(5) -0.0074(5) -0.0017(5)
C24 0.0225(7) 0.0129(6) 0.0204(6) 0.0033(5) -0.0077(5) -0.0063(5)

loop_
_atom_type_symbol
_atom_type_description
_atom_type_scat_dispersion_real
_atom_type_scat_dispersion_imag
_atom_type_scat_source
C C 0.0033 0.0016 'International Tables Vol C Tables 4.2.6.8 and 6.1.1.4'
H H 0.0000 0.0000 'International Tables Vol C Tables 4.2.6.8 and 6.1.1.4'
N N 0.0061 0.0033 'International Tables Vol C Tables 4.2.6.8 and 6.1.1.4'
O O 0.0106 0.0060 'International Tables Vol C Tables 4.2.6.8 and 6.1.1.4'
S S 0.1246 0.1234 'International Tables Vol C Tables 4.2.6.8 and 6.1.1.4'
Cl Cl 0.1484 0.1585 'International Tables Vol C Tables 4.2.6.8 and 6.1.1.4'

loop_
_geom_angle_atom_site_label_1
_geom_angle_atom_site_label_2
_geom_angle_atom_site_label_3
_geom_angle_site_symmetry_1
_geom_angle_site_symmetry_3
_geom_angle
O3 S1 O1 . . 113.75(7)
O3 S1 O2 . . 113.02(7)
O1 S1 O2 . . 112.70(7)
O3 S1 C1 . . 105.26(7)
O1 S1 C1 . . 105.65(7)
O2 S1 C1 . . 105.50(7)
C23 N1 C19 . . 121.43(12)
C23 N1 C24 . . 116.89(11)
C19 N1 C24 . . 121.68(11)
C6 C1 C2 . . 120.35(14)
C6 C1 S1 . . 120.19(11)
C2 C1 S1 . . 119.44(11)
C1 C2 C3 . . 119.68(15)
C1 C2 H2 . . 118.5(13)
C3 C2 H2 . . 121.8(13)
C4 C3 C2 . . 119.18(16)
C4 C3 H3 . . 122.9(16)
C2 C3 H3 . . 117.9(16)
C3 C4 C5 . . 121.80(15)
C3 C4 Cl1 . . 119.17(15)
C5 C4 Cl1 . . 119.03(15)
C4 C5 C6 . . 118.86(16)
C4 C5 H5 . . 120.9(15)
C6 C5 H5 . . 120.3(15)
C1 C6 C5 . . 120.13(16)
C1 C6 H6 . . 120.6(15)
C5 C6 H6 . . 119.2(15)
C16 C7 C8 . . 121.32(13)
C16 C7 H7 . . 119.8(13)
C8 C7 H7 . . 118.9(13)
C9 C8 C7 . . 120.64(13)
C9 C8 H8 . . 120.8(12)
C7 C8 H8 . . 118.5(12)
C8 C9 C10 . . 120.03(13)
C8 C9 H9 . . 120.9(14)
C10 C9 H9 . . 119.0(14)
C9 C10 C11 . . 121.36(13)
C9 C10 C15 . . 119.59(12)
C11 C10 C15 . . 119.04(13)
C12 C11 C10 . . 121.14(13)
C12 C11 H11 . . 122.0(12)
C10 C11 H11 . . 116.8(12)
C11 C12 C13 . . 119.94(13)
C11 C12 H12 . . 118.9(12)
C13 C12 H12 . . 121.2(12)
C14 C13 C12 . . 120.46(13)
C14 C13 H13 . . 120.5(12)
C12 C13 H13 . . 119.0(12)
C13 C14 C15 . . 121.07(13)
C13 C14 H14 . . 118.8(11)
C15 C14 H14 . . 120.1(11)
C14 C15 C10 . . 118.30(12)
C14 C15 C16 . . 122.34(12)
C10 C15 C16 . . 119.33(12)
C7 C16 C15 . . 118.98(12)
C7 C16 C17 . . 123.07(12)
C15 C16 C17 . . 117.77(11)
C16 C17 C18 . 2_767 118.70(11)
C16 C17 C18 . . 117.06(11)
C18 C17 C18 2_767 . 90.59(9)
C16 C17 H17 . . 110.6(11)
C18 C17 H17 2_767 . 109.6(11)
C18 C17 H17 . . 108.5(10)
C19 C18 C17 . 2_767 117.10(11)
C19 C18 C17 . . 115.18(11)
C17 C18 C17 2_767 . 89.41(9)
C19 C18 H18 . . 111.7(12)
C17 C18 H18 2_767 . 112.1(12)
C17 C18 H18 . . 109.4(12)
N1 C19 C20 . . 117.97(12)
N1 C19 C18 . . 120.58(11)
C20 C19 C18 . . 121.12(11)
C21 C20 C19 . . 120.72(12)
C21 C20 H20 . . 121.6(12)
C19 C20 H20 . . 117.6(12)
C20 C21 C22 . . 119.42(13)
C20 C21 H21 . . 120.9(13)
C22 C21 H21 . . 119.6(13)
C23 C22 C21 . . 118.63(13)
C23 C22 H22 . . 120.2(13)
C21 C22 H22 . . 121.0(13)
N1 C23 C22 . . 121.37(13)
N1 C23 H23 . . 114.0(13)
C22 C23 H23 . . 124.6(13)
N1 C24 H24A . . 109.0(12)
N1 C24 H24B . . 107.3(14)
H24A C24 H24B . . 111.1(18)
N1 C24 H24C . . 109.9(13)
H24A C24 H24C . . 108.7(18)
H24B C24 H24C . . 110.7(19)

loop_
_geom_bond_atom_site_label_1
_geom_bond_atom_site_label_2
_geom_bond_site_symmetry_2
_geom_bond_distance
Cl1 C4 . 1.7397(16)
S1 O3 . 1.4511(12)
S1 O1 . 1.4564(11)
S1 O2 . 1.4584(11)
S1 C1 . 1.7776(14)
N1 C23 . 1.3529(17)
N1 C19 . 1.3673(16)
N1 C24 . 1.4823(17)
C1 C6 . 1.390(2)
C1 C2 . 1.394(2)
C2 C3 . 1.395(2)
C2 H2 . 0.96(2)
C3 C4 . 1.383(3)
C3 H3 . 0.97(3)
C4 C5 . 1.384(3)
C5 C6 . 1.394(2)
C5 H5 . 0.98(3)
C6 H6 . 0.99(3)
C7 C16 . 1.3761(18)
C7 C8 . 1.4189(19)
C7 H7 . 0.98(2)
C8 C9 . 1.371(2)
C8 H8 . 0.96(2)
C9 C10 . 1.418(2)
C9 H9 . 1.00(2)
C10 C11 . 1.4237(19)
C10 C15 . 1.4282(18)
C11 C12 . 1.370(2)
C11 H11 . 0.96(2)
C12 C13 . 1.412(2)
C12 H12 . 0.96(2)
C13 C14 . 1.3769(18)
C13 H13 . 0.96(2)
C14 C15 . 1.4217(18)
C14 H14 . 0.965(19)
C15 C16 . 1.4368(17)
C16 C17 . 1.5094(18)
C17 C18 2_767 1.5585(17)
C17 C18 . 1.6005(18)
C17 H17 . 0.974(19)
C18 C19 . 1.5000(18)
C18 C17 2_767 1.5585(17)
C18 H18 . 0.95(2)
C19 C20 . 1.3932(18)
C20 C21 . 1.3879(19)
C20 H20 . 0.97(2)
C21 C22 . 1.388(2)
C21 H21 . 0.95(2)
C22 C23 . 1.375(2)
C22 H22 . 0.98(2)
C23 H23 . 0.94(2)
C24 H24A . 0.97(2)
C24 H24B . 0.95(2)
C24 H24C . 0.96(2)

loop_
_geom_hbond_atom_site_label_D
_geom_hbond_atom_site_label_H
_geom_hbond_atom_site_label_A
_geom_hbond_site_symmetry_A
_geom_hbond_distance_DH
_geom_hbond_distance_HA
_geom_hbond_distance_DA
_geom_hbond_angle_DHA
_geom_hbond_publ_flag
C7 H7 O3 1_555 0.97(2) 2.51(2) 3.3762(18) 147.9(18) y
C17 H17 O2 2_767 0.974(17) 2.506(18) 3.3001(18) 138.6(13) y
C20 H20 O2 1_555 0.97(2) 2.20(2) 3.1329(18) 160.5(19) y
C23 H23 O1 1_565 0.94(2) 2.41(2) 3.1554(17) 135.8(18) y
C24 H24B O1 1_565 0.95(2) 2.57(2) 3.2009(18) 124.3(16) y
C9 H9 Cg4 2_766 1.00(2) 2.98(2) 3.4790(16) 112.1(16) y

loop_
_geom_torsion_atom_site_label_1
_geom_torsion_atom_site_label_2
_geom_torsion_atom_site_label_3
_geom_torsion_atom_site_label_4
_geom_torsion_site_symmetry_1
_geom_torsion_site_symmetry_4
_geom_torsion
O3 S1 C1 C6 . . -93.88(13)
O1 S1 C1 C6 . . 145.45(13)
O2 S1 C1 C6 . . 25.87(14)
O3 S1 C1 C2 . . 84.49(13)
O1 S1 C1 C2 . . -36.18(14)
O2 S1 C1 C2 . . -155.76(12)
C6 C1 C2 C3 . . -0.4(2)
S1 C1 C2 C3 . . -178.75(12)
C1 C2 C3 C4 . . 0.5(2)
C2 C3 C4 C5 . . -0.4(3)
C2 C3 C4 Cl1 . . 178.78(13)
C3 C4 C5 C6 . . 0.2(3)
Cl1 C4 C5 C6 . . -178.95(13)
C2 C1 C6 C5 . . 0.2(2)
S1 C1 C6 C5 . . 178.57(13)
C4 C5 C6 C1 . . -0.1(3)
C16 C7 C8 C9 . . -1.5(2)
C7 C8 C9 C10 . . 1.7(2)
C8 C9 C10 C11 . . -178.48(14)
C8 C9 C10 C15 . . 0.6(2)
C9 C10 C11 C12 . . 179.41(14)
C15 C10 C11 C12 . . 0.3(2)
C10 C11 C12 C13 . . 1.3(2)
C11 C12 C13 C14 . . -1.0(2)
C12 C13 C14 C15 . . -0.9(2)
C13 C14 C15 C10 . . 2.5(2)
C13 C14 C15 C16 . . -175.60(13)
C9 C10 C15 C14 . . 178.74(13)
C11 C10 C15 C14 . . -2.1(2)
C9 C10 C15 C16 . . -3.1(2)
C11 C10 C15 C16 . . 176.00(12)
C8 C7 C16 C15 . . -1.0(2)
C8 C7 C16 C17 . . 173.93(13)
C14 C15 C16 C7 . . -178.65(13)
C10 C15 C16 C7 . . 3.31(19)
C14 C15 C16 C17 . . 6.13(19)
C10 C15 C16 C17 . . -171.91(12)
C7 C16 C17 C18 . 2_767 -2.56(19)
C15 C16 C17 C18 . 2_767 172.45(11)
C7 C16 C17 C18 . . -109.58(14)
C15 C16 C17 C18 . . 65.43(15)
C16 C17 C18 C19 . . 3.08(16)
C18 C17 C18 C19 2_767 . -119.90(13)
C16 C17 C18 C17 . 2_767 122.98(13)
C18 C17 C18 C17 2_767 2_767 0.0
C23 N1 C19 C20 . . -6.00(19)
C24 N1 C19 C20 . . 174.15(12)
C23 N1 C19 C18 . . 167.49(12)
C24 N1 C19 C18 . . -12.36(19)
C17 C18 C19 N1 2_767 . 139.98(12)
C17 C18 C19 N1 . . -116.85(13)
C17 C18 C19 C20 2_767 . -46.74(17)
C17 C18 C19 C20 . . 56.43(16)
N1 C19 C20 C21 . . 6.1(2)
C18 C19 C20 C21 . . -167.36(13)
C19 C20 C21 C22 . . -0.8(2)
C20 C21 C22 C23 . . -4.6(2)
C19 N1 C23 C22 . . 0.6(2)
C24 N1 C23 C22 . . -179.56(13)
C21 C22 C23 N1 . . 4.8(2)
